data_7121115
loop_
_publ_author_name
'Liu, Ruixing'
'Wang, Qiang'
'Wei, Yin'
'Shi, Min'

_publ_section_title
;
 Synthesis of indolizine derivatives containing eight-membered rings via a
 gold-catalyzed two-fold hydroarylation of diynes.
;
_journal_issue 10
_journal_name_full 'Chemical communications (Cambridge, England)'
_journal_page_first 1225
_journal_page_last 1228
_journal_paper_doi 10.1039/c7cc09250d
_journal_volume 54
_journal_year 2018
_chemical_formula_sum 'C28 H24 N2 O2 S'
_chemical_formula_weight 452.55
_space_group_crystal_system triclinic
_space_group_IT_number 2
_space_group_name_Hall '-P 1'
_space_group_name_H-M_alt 'P -1'
_symmetry_space_group_name_Hall '-P 1'
_symmetry_space_group_name_H-M 'P -1'
_atom_sites_solution_hydrogens geom
_audit_creation_method SHELXL-2013
_audit_update_record
;
2016-11-21 deposited with the CCDC.
2018-01-08 downloaded from the CCDC.
;
_cell_angle_alpha 70.203(2)
_cell_angle_beta 82.010(2)
_cell_angle_gamma 81.806(3)
_cell_formula_units_Z 4
_cell_length_a 11.2498(12)
_cell_length_b 12.7345(14)
_cell_length_c 16.7793(19)
_cell_measurement_reflns_used 1917
_cell_measurement_temperature 293(2)
_cell_measurement_theta_max 42.893
_cell_measurement_theta_min 4.660
_cell_volume 2228.0(4)
_computing_cell_refinement 'Bruker SMART'
_computing_data_collection 'Bruker SMART'
_computing_data_reduction 'Bruker SHELXTL'
_computing_molecular_graphics 'Bruker SHELXTL'
_computing_publication_material 'Bruker SHELXTL'
_computing_structure_refinement 'SHELXL-2013 (Sheldrick, 2013)'
_computing_structure_solution 'Bruker SHELXTL'
_diffrn_ambient_temperature 293(2)
_diffrn_measured_fraction_theta_full 0.998
_diffrn_measured_fraction_theta_max 0.998
_diffrn_measurement_device_type 'CCD area detector'
_diffrn_measurement_method 'phi and omega scans'
_diffrn_radiation_type MoK\a
_diffrn_radiation_wavelength 0.71073
_diffrn_reflns_av_R_equivalents 0.0327
_diffrn_reflns_av_unetI/netI 0.0694
_diffrn_reflns_Laue_measured_fraction_full 0.998
_diffrn_reflns_Laue_measured_fraction_max 0.998
_diffrn_reflns_limit_h_max 13
_diffrn_reflns_limit_h_min -12
_diffrn_reflns_limit_k_max 13
_diffrn_reflns_limit_k_min -15
_diffrn_reflns_limit_l_max 20
_diffrn_reflns_limit_l_min -20
_diffrn_reflns_number 12945
_diffrn_reflns_point_group_measured_fraction_full 0.998
_diffrn_reflns_point_group_measured_fraction_max 0.998
_diffrn_reflns_theta_full 25.242
_diffrn_reflns_theta_max 25.498
_diffrn_reflns_theta_min 1.709
_exptl_absorpt_coefficient_mu 0.175
_exptl_absorpt_correction_T_max 0.7456
_exptl_absorpt_correction_T_min 0.6250
_exptl_absorpt_correction_type multi-scan
_exptl_absorpt_process_details sadabs
_exptl_crystal_colour yellow
_exptl_crystal_density_diffrn 1.349
_exptl_crystal_description prismatic
_exptl_crystal_F_000 952
_exptl_crystal_size_max 0.200
_exptl_crystal_size_mid 0.170
_exptl_crystal_size_min 0.140
_refine_diff_density_max 0.275
_refine_diff_density_min -0.242
_refine_diff_density_rms 0.049
_refine_ls_extinction_method none
_refine_ls_goodness_of_fit_ref 1.035
_refine_ls_hydrogen_treatment constr
_refine_ls_matrix_type full
_refine_ls_number_parameters 599
_refine_ls_number_reflns 8278
_refine_ls_number_restraints 0
_refine_ls_restrained_S_all 1.035
_refine_ls_R_factor_all 0.1006
_refine_ls_R_factor_gt 0.0634
_refine_ls_shift/su_max 0.029
_refine_ls_shift/su_mean 0.000
_refine_ls_structure_factor_coef Fsqd
_refine_ls_weighting_details 'w=1/[\s^2^(Fo^2^)+(0.0746P)^2^+0.1048P] where P=(Fo^2^+2Fc^2^)/3'
_refine_ls_weighting_scheme calc
_refine_ls_wR_factor_gt 0.1448
_refine_ls_wR_factor_ref 0.1657
_reflns_Friedel_coverage 0.000
_reflns_number_gt 5448
_reflns_number_total 8278
_reflns_threshold_expression 'I > 2\s(I)'
_cod_data_source_file c7cc09250d2.cif
_cod_data_source_block cd16681
_cod_depositor_comments 'Adding full bibliography for 7121115--7121117.cif.'
_cod_database_code 7121115
_shelx_space_group_comment
; 
The symmetry employed for this shelxl refinement is uniquely defined 
by the following loop, which should always be used as a source of 
symmetry information in preference to the above space-group names. 
They are only intended as comments. 
;
_shelx_estimated_absorpt_t_min 0.966
_shelx_estimated_absorpt_t_max 0.976
_shelxl_version_number 2013-4

loop_
_space_group_symop_operation_xyz
'x, y, z'
'-x, -y, -z'

loop_
_atom_site_label
_atom_site_type_symbol
_atom_site_fract_x
_atom_site_fract_y
_atom_site_fract_z
_atom_site_U_iso_or_equiv
_atom_site_adp_type
_atom_site_occupancy
_atom_site_site_symmetry_order
_atom_site_calc_flag
_atom_site_refinement_flags_posn
_atom_site_refinement_flags_adp
S1 S 0.67079(7) 0.37787(7) 0.15652(6) 0.0544(3) Uani 1 1 d . .
S2 S 0.57352(7) 0.73348(8) 0.40945(5) 0.0549(3) Uani 1 1 d . .
N1 N 0.6691(2) 0.82412(19) 0.10595(14) 0.0381(6) Uani 1 1 d . .
N2 N 0.7723(2) 0.4660(2) 0.11439(16) 0.0473(6) Uani 1 1 d . .
N3 N 0.9181(2) 0.84459(18) 0.58990(14) 0.0396(6) Uani 1 1 d . .
N4 N 0.5855(2) 0.7891(2) 0.48158(15) 0.0481(6) Uani 1 1 d . .
O1 O 0.6347(2) 0.3488(2) 0.08910(17) 0.0765(7) Uani 1 1 d . .
O2 O 0.7216(2) 0.29173(18) 0.22643(17) 0.0705(7) Uani 1 1 d . .
O3 O 0.5675(2) 0.8228(2) 0.33060(13) 0.0691(7) Uani 1 1 d . .
O4 O 0.4766(2) 0.6644(2) 0.44213(15) 0.0756(7) Uani 1 1 d . .
C1 C 0.5456(2) 0.8492(2) 0.09665(17) 0.0392(7) Uani 1 1 d . .
C2 C 0.4721(3) 0.9266(3) 0.1269(2) 0.0564(8) Uani 1 1 d . .
H2 H 0.5032 0.9616 0.1588 0.068 Uiso 1 1 calc R U
C3 C 0.3531(3) 0.9526(3) 0.1102(2) 0.0636(9) Uani 1 1 d . .
H3 H 0.3047 1.0052 0.1307 0.076 Uiso 1 1 calc R U
C4 C 0.3052(3) 0.9016(3) 0.0635(2) 0.0563(9) Uani 1 1 d . .
H4 H 0.2262 0.9228 0.0496 0.068 Uiso 1 1 calc R U
C5 C 0.3737(3) 0.8201(3) 0.0378(2) 0.0509(8) Uani 1 1 d . .
H5 H 0.3398 0.7831 0.0088 0.061 Uiso 1 1 calc R U
C6 C 0.4951(3) 0.7909(2) 0.05428(17) 0.0411(7) Uani 1 1 d . .
C7 C 0.5656(3) 0.6986(3) 0.03443(18) 0.0458(7) Uani 1 1 d . .
H7 H 0.5306 0.6599 0.0072 0.055 Uiso 1 1 calc R U
C8 C 0.6799(3) 0.6654(2) 0.05332(17) 0.0403(7) Uani 1 1 d . .
C9 C 0.7380(2) 0.7323(2) 0.08759(16) 0.0369(6) Uani 1 1 d . .
C10 C 0.8572(2) 0.7319(2) 0.09937(17) 0.0388(7) Uani 1 1 d . .
C11 C 0.9607(3) 0.6507(3) 0.08871(19) 0.0458(7) Uani 1 1 d . .
C12 C 0.9557(3) 0.5406(3) 0.1217(2) 0.0531(8) Uani 1 1 d . .
H12 H 1.0241 0.4938 0.1129 0.064 Uiso 1 1 calc R U
C13 C 0.8480(3) 0.4876(3) 0.1718(2) 0.0509(8) Uani 1 1 d . .
H13A H 0.8016 0.5367 0.2007 0.061 Uiso 1 1 calc R U
H13B H 0.8730 0.4175 0.2145 0.061 Uiso 1 1 calc R U
C14 C 0.7451(3) 0.5609(3) 0.03793(19) 0.0496(8) Uani 1 1 d . .
H14A H 0.6965 0.5367 0.0052 0.060 Uiso 1 1 calc R U
H14B H 0.8204 0.5802 0.0033 0.060 Uiso 1 1 calc R U
C15 C 1.0738(3) 0.6984(3) 0.0379(2) 0.0597(9) Uani 1 1 d . .
H15A H 1.1206 0.7166 0.0742 0.090 Uiso 1 1 calc R U
H15B H 1.0522 0.7649 -0.0080 0.090 Uiso 1 1 calc R U
H15C H 1.1205 0.6439 0.0152 0.090 Uiso 1 1 calc R U
C16 C 0.8639(2) 0.8274(2) 0.12392(16) 0.0379(7) Uani 1 1 d . .
C17 C 0.7477(3) 0.8838(2) 0.12841(16) 0.0388(7) Uani 1 1 d . .
C18 C 0.7271(3) 0.9810(3) 0.15083(19) 0.0504(8) Uani 1 1 d . .
H18 H 0.6498 1.0179 0.1537 0.060 Uiso 1 1 calc R U
C19 C 0.8225(3) 1.0206(3) 0.1684(2) 0.0593(9) Uani 1 1 d . .
H19 H 0.8102 1.0860 0.1828 0.071 Uiso 1 1 calc R U
C20 C 0.9385(3) 0.9658(3) 0.1655(2) 0.0571(9) Uani 1 1 d . .
H20 H 1.0021 0.9947 0.1784 0.069 Uiso 1 1 calc R U
C21 C 0.9598(3) 0.8702(3) 0.14394(19) 0.0488(8) Uani 1 1 d . .
H21 H 1.0373 0.8336 0.1425 0.059 Uiso 1 1 calc R U
C22 C 0.5447(3) 0.4500(2) 0.19621(19) 0.0450(7) Uani 1 1 d . .
C23 C 0.4372(3) 0.4683(3) 0.1620(2) 0.0668(10) Uani 1 1 d . .
H23 H 0.4286 0.4376 0.1204 0.080 Uiso 1 1 calc R U
C24 C 0.3418(3) 0.5323(4) 0.1894(2) 0.0781(12) Uani 1 1 d . .
H24 H 0.2682 0.5418 0.1674 0.094 Uiso 1 1 calc R U
C25 C 0.3525(3) 0.5827(3) 0.2487(2) 0.0668(10) Uani 1 1 d . .
C26 C 0.4611(4) 0.5598(3) 0.2829(2) 0.0695(10) Uani 1 1 d . .
H26 H 0.4704 0.5905 0.3244 0.083 Uiso 1 1 calc R U
C27 C 0.5554(3) 0.4942(3) 0.2587(2) 0.0568(9) Uani 1 1 d . .
H27 H 0.6269 0.4793 0.2843 0.068 Uiso 1 1 calc R U
C28 C 0.2529(4) 0.6603(4) 0.2734(3) 0.1121(17) Uani 1 1 d . .
H28A H 0.2773 0.7348 0.2545 0.168 Uiso 1 1 calc R U
H28B H 0.2355 0.6355 0.3341 0.168 Uiso 1 1 calc R U
H28C H 0.1821 0.6606 0.2473 0.168 Uiso 1 1 calc R U
C29 C 1.0165(3) 0.8550(2) 0.52675(19) 0.0415(7) Uani 1 1 d . .
C30 C 1.1362(3) 0.8455(3) 0.5423(2) 0.0634(9) Uani 1 1 d . .
H30 H 1.1551 0.8029 0.5973 0.076 Uiso 1 1 calc R U
C31 C 1.2268(3) 0.8543(3) 0.4777(3) 0.0699(10) Uani 1 1 d . .
H31 H 1.3063 0.8478 0.4896 0.084 Uiso 1 1 calc R U
C32 C 1.2035(3) 0.8725(3) 0.3966(2) 0.0656(10) Uani 1 1 d . .
H32 H 1.2661 0.8783 0.3533 0.079 Uiso 1 1 calc R U
C33 C 1.0876(3) 0.8819(3) 0.3801(2) 0.0628(9) Uani 1 1 d . .
H33 H 1.0710 0.8943 0.3247 0.075 Uiso 1 1 calc R U
C34 C 0.9918(3) 0.8737(3) 0.44377(19) 0.0477(8) Uani 1 1 d . .
C35 C 0.8687(3) 0.8843(3) 0.42581(19) 0.0502(8) Uani 1 1 d . .
H35 H 0.8533 0.9004 0.3696 0.060 Uiso 1 1 calc R U
C36 C 0.7752(3) 0.8724(2) 0.48552(17) 0.0403(7) Uani 1 1 d . .
C37 C 0.7972(2) 0.8498(2) 0.57229(18) 0.0397(7) Uani 1 1 d . .
C38 C 0.7221(3) 0.8338(2) 0.64700(18) 0.0418(7) Uani 1 1 d . .
C39 C 0.5901(3) 0.8343(3) 0.66022(18) 0.0463(7) Uani 1 1 d . .
C40 C 0.5296(3) 0.7798(3) 0.62689(19) 0.0545(8) Uani 1 1 d . .
H40 H 0.4464 0.7828 0.6400 0.065 Uiso 1 1 calc R U
C41 C 0.5841(3) 0.7149(3) 0.57065(19) 0.0542(8) Uani 1 1 d . .
H41A H 0.6658 0.6848 0.5840 0.065 Uiso 1 1 calc R U
H41B H 0.5378 0.6527 0.5791 0.065 Uiso 1 1 calc R U
C42 C 0.6483(3) 0.8901(2) 0.46030(18) 0.0475(8) Uani 1 1 d . .
H42A H 0.6005 0.9407 0.4873 0.057 Uiso 1 1 calc R U
H42B H 0.6510 0.9273 0.3993 0.057 Uiso 1 1 calc R U
C43 C 0.5222(3) 0.8996(3) 0.7152(2) 0.0694(10) Uani 1 1 d . .
H43A H 0.4375 0.9073 0.7090 0.104 Uiso 1 1 calc R U
H43B H 0.5500 0.9727 0.6978 0.104 Uiso 1 1 calc R U
H43C H 0.5357 0.8606 0.7736 0.104 Uiso 1 1 calc R U
C44 C 0.7968(3) 0.8171(2) 0.71295(18) 0.0422(7) Uani 1 1 d . .
C45 C 0.9171(3) 0.8243(2) 0.67669(18) 0.0402(7) Uani 1 1 d . .
C46 C 1.0102(3) 0.8086(3) 0.7278(2) 0.0523(8) Uani 1 1 d . .
H46 H 1.0900 0.8130 0.7043 0.063 Uiso 1 1 calc R U
C47 C 0.9810(3) 0.7866(3) 0.8136(2) 0.0563(9) Uani 1 1 d . .
H47 H 1.0422 0.7761 0.8483 0.068 Uiso 1 1 calc R U
C48 C 0.8640(3) 0.7797(3) 0.84951(19) 0.0551(9) Uani 1 1 d . .
H48 H 0.8473 0.7655 0.9079 0.066 Uiso 1 1 calc R U
C49 C 0.7718(3) 0.7934(3) 0.80098(19) 0.0515(8) Uani 1 1 d . .
H49 H 0.6930 0.7870 0.8261 0.062 Uiso 1 1 calc R U
C50 C 0.7052(3) 0.6444(3) 0.40144(19) 0.0523(8) Uani 1 1 d . .
C51 C 0.7993(3) 0.6847(3) 0.3424(2) 0.0604(9) Uani 1 1 d . .
H51 H 0.7923 0.7581 0.3054 0.072 Uiso 1 1 calc R U
C52 C 0.9033(3) 0.6161(3) 0.3385(2) 0.0678(10) Uani 1 1 d . .
H52 H 0.9665 0.6440 0.2982 0.081 Uiso 1 1 calc R U
C53 C 0.9179(4) 0.5070(3) 0.3922(3) 0.0707(10) Uani 1 1 d . .
C54 C 0.8213(4) 0.4675(3) 0.4496(3) 0.0805(12) Uani 1 1 d . .
H54 H 0.8279 0.3936 0.4858 0.097 Uiso 1 1 calc R U
C55 C 0.7156(4) 0.5346(3) 0.4547(2) 0.0712(11) Uani 1 1 d . .
H55 H 0.6514 0.5063 0.4939 0.085 Uiso 1 1 calc R U
C56 C 1.0342(4) 0.4328(3) 0.3883(3) 0.1101(17) Uani 1 1 d . .
H56A H 1.0417 0.4114 0.3381 0.165 Uiso 1 1 calc R U
H56B H 1.0339 0.3669 0.4378 0.165 Uiso 1 1 calc R U
H56C H 1.1010 0.4730 0.3867 0.165 Uiso 1 1 calc R U

loop_
_atom_site_aniso_label
_atom_site_aniso_U_11
_atom_site_aniso_U_22
_atom_site_aniso_U_33
_atom_site_aniso_U_23
_atom_site_aniso_U_13
_atom_site_aniso_U_12
S1 0.0436(5) 0.0491(5) 0.0798(6) -0.0344(5) -0.0002(4) -0.0074(4)
S2 0.0494(5) 0.0701(6) 0.0516(5) -0.0250(4) -0.0079(4) -0.0114(4)
N1 0.0353(13) 0.0417(13) 0.0403(13) -0.0181(11) -0.0008(11) -0.0043(11)
N2 0.0440(15) 0.0433(14) 0.0596(16) -0.0236(13) -0.0048(12) -0.0034(12)
N3 0.0396(14) 0.0378(13) 0.0415(14) -0.0127(11) -0.0063(11) -0.0018(11)
N4 0.0474(15) 0.0546(16) 0.0417(14) -0.0129(12) -0.0013(12) -0.0131(12)
O1 0.0665(16) 0.0881(18) 0.1058(19) -0.0704(16) 0.0045(14) -0.0234(14)
O2 0.0492(14) 0.0451(13) 0.1053(19) -0.0101(13) -0.0084(13) -0.0017(11)
O3 0.0748(16) 0.0834(17) 0.0490(13) -0.0196(13) -0.0224(12) 0.0027(14)
O4 0.0534(15) 0.101(2) 0.0902(18) -0.0481(16) 0.0002(13) -0.0303(14)
C1 0.0333(16) 0.0435(16) 0.0392(16) -0.0133(14) -0.0001(13) -0.0024(13)
C2 0.0447(19) 0.061(2) 0.072(2) -0.0346(19) -0.0026(17) -0.0039(16)
C3 0.045(2) 0.061(2) 0.084(3) -0.031(2) 0.0038(18) 0.0034(17)
C4 0.0347(18) 0.062(2) 0.065(2) -0.0107(18) -0.0072(16) -0.0036(16)
C5 0.0404(18) 0.055(2) 0.058(2) -0.0153(17) -0.0073(15) -0.0103(15)
C6 0.0395(17) 0.0416(16) 0.0408(16) -0.0105(14) -0.0040(13) -0.0067(13)
C7 0.0486(19) 0.0510(18) 0.0451(17) -0.0219(15) -0.0060(15) -0.0115(15)
C8 0.0386(17) 0.0478(17) 0.0401(16) -0.0210(14) -0.0022(13) -0.0072(14)
C9 0.0360(16) 0.0414(16) 0.0335(15) -0.0132(13) 0.0005(12) -0.0057(13)
C10 0.0355(16) 0.0424(16) 0.0400(16) -0.0153(13) 0.0002(13) -0.0075(13)
C11 0.0356(17) 0.059(2) 0.0498(18) -0.0272(16) 0.0004(14) -0.0071(15)
C12 0.0363(18) 0.053(2) 0.076(2) -0.0307(18) -0.0057(16) -0.0005(15)
C13 0.0485(19) 0.0442(18) 0.063(2) -0.0212(16) -0.0104(16) -0.0010(15)
C14 0.0445(18) 0.059(2) 0.0554(19) -0.0326(17) -0.0041(15) -0.0041(15)
C15 0.0409(18) 0.079(2) 0.064(2) -0.0329(19) 0.0072(16) -0.0097(17)
C16 0.0382(16) 0.0413(16) 0.0340(15) -0.0117(13) -0.0004(13) -0.0083(13)
C17 0.0442(17) 0.0418(16) 0.0325(15) -0.0128(13) -0.0040(13) -0.0093(14)
C18 0.055(2) 0.0488(18) 0.0543(19) -0.0247(16) -0.0089(16) -0.0031(15)
C19 0.066(2) 0.052(2) 0.072(2) -0.0348(18) -0.0106(19) -0.0079(18)
C20 0.061(2) 0.056(2) 0.065(2) -0.0253(18) -0.0129(18) -0.0216(18)
C21 0.0462(18) 0.0498(19) 0.0532(18) -0.0168(16) -0.0075(15) -0.0104(15)
C22 0.0407(17) 0.0438(17) 0.0521(18) -0.0168(15) -0.0027(14) -0.0076(14)
C23 0.048(2) 0.095(3) 0.067(2) -0.037(2) -0.0116(18) -0.006(2)
C24 0.044(2) 0.104(3) 0.074(3) -0.020(2) -0.0078(19) 0.011(2)
C25 0.061(2) 0.056(2) 0.067(2) -0.0105(19) 0.020(2) -0.0037(18)
C26 0.075(3) 0.079(3) 0.066(2) -0.042(2) 0.020(2) -0.022(2)
C27 0.049(2) 0.077(2) 0.054(2) -0.0317(18) -0.0016(16) -0.0136(18)
C28 0.099(3) 0.078(3) 0.126(4) -0.022(3) 0.040(3) 0.020(3)
C29 0.0384(17) 0.0366(16) 0.0498(18) -0.0161(14) 0.0003(14) -0.0041(13)
C30 0.047(2) 0.085(3) 0.063(2) -0.032(2) -0.0027(17) -0.0061(18)
C31 0.043(2) 0.089(3) 0.083(3) -0.037(2) 0.004(2) -0.0099(19)
C32 0.053(2) 0.074(2) 0.071(2) -0.034(2) 0.0207(19) -0.0128(18)
C33 0.059(2) 0.077(2) 0.054(2) -0.0246(19) 0.0083(17) -0.0171(19)
C34 0.0476(19) 0.0498(19) 0.0456(18) -0.0162(15) 0.0009(15) -0.0084(15)
C35 0.056(2) 0.057(2) 0.0366(16) -0.0129(15) -0.0044(15) -0.0111(16)
C36 0.0440(17) 0.0380(16) 0.0382(16) -0.0099(13) -0.0058(14) -0.0062(13)
C37 0.0397(17) 0.0352(15) 0.0426(16) -0.0121(13) -0.0037(13) -0.0004(13)
C38 0.0414(17) 0.0428(17) 0.0407(16) -0.0156(14) -0.0051(14) 0.0029(13)
C39 0.0388(17) 0.0563(19) 0.0392(16) -0.0136(15) -0.0030(14) 0.0044(15)
C40 0.0419(18) 0.073(2) 0.0440(18) -0.0146(17) 0.0030(15) -0.0103(17)
C41 0.057(2) 0.057(2) 0.0497(19) -0.0168(16) 0.0020(16) -0.0187(17)
C42 0.0478(18) 0.0465(18) 0.0437(17) -0.0078(14) -0.0098(14) -0.0027(15)
C43 0.057(2) 0.086(3) 0.069(2) -0.038(2) -0.0049(18) 0.0146(19)
C44 0.0489(18) 0.0379(16) 0.0412(16) -0.0158(13) -0.0073(14) 0.0014(14)
C45 0.0453(18) 0.0339(15) 0.0431(17) -0.0144(13) -0.0087(14) -0.0007(13)
C46 0.0511(19) 0.0536(19) 0.053(2) -0.0155(16) -0.0112(16) -0.0076(16)
C47 0.068(2) 0.056(2) 0.0484(19) -0.0162(16) -0.0182(18) -0.0096(18)
C48 0.074(2) 0.055(2) 0.0373(17) -0.0153(15) -0.0086(17) -0.0070(18)
C49 0.054(2) 0.058(2) 0.0437(18) -0.0200(16) -0.0038(15) -0.0035(16)
C50 0.061(2) 0.052(2) 0.0469(18) -0.0181(16) -0.0014(16) -0.0156(17)
C51 0.069(2) 0.052(2) 0.053(2) -0.0130(17) 0.0053(18) -0.0069(19)
C52 0.066(2) 0.058(2) 0.074(2) -0.021(2) 0.016(2) -0.0120(19)
C53 0.077(3) 0.045(2) 0.089(3) -0.027(2) 0.005(2) -0.0037(19)
C54 0.094(3) 0.041(2) 0.091(3) -0.010(2) 0.012(3) -0.007(2)
C55 0.083(3) 0.055(2) 0.073(2) -0.020(2) 0.017(2) -0.025(2)
C56 0.101(4) 0.060(3) 0.159(5) -0.039(3) 0.011(3) 0.011(2)

loop_
_atom_type_symbol
_atom_type_description
_atom_type_scat_dispersion_real
_atom_type_scat_dispersion_imag
_atom_type_scat_source
C C 0.0033 0.0016 'International Tables Vol C Tables 4.2.6.8 and 6.1.1.4'
H H 0.0000 0.0000 'International Tables Vol C Tables 4.2.6.8 and 6.1.1.4'
N N 0.0061 0.0033 'International Tables Vol C Tables 4.2.6.8 and 6.1.1.4'
O O 0.0106 0.0060 'International Tables Vol C Tables 4.2.6.8 and 6.1.1.4'
S S 0.1246 0.1234 'International Tables Vol C Tables 4.2.6.8 and 6.1.1.4'

loop_
_geom_angle_atom_site_label_1
_geom_angle_atom_site_label_2
_geom_angle_atom_site_label_3
_geom_angle
O1 S1 O2 119.46(16)
O1 S1 N2 107.10(14)
O2 S1 N2 106.35(13)
O1 S1 C22 107.32(14)
O2 S1 C22 108.64(15)
N2 S1 C22 107.42(13)
O3 S2 O4 120.01(15)
O3 S2 N4 107.00(14)
O4 S2 N4 105.87(14)
O3 S2 C50 108.12(15)
O4 S2 C50 107.14(16)
N4 S2 C50 108.24(14)
C1 N1 C17 129.3(2)
C1 N1 C9 122.7(2)
C17 N1 C9 107.9(2)
C14 N2 C13 115.8(2)
C14 N2 S1 117.63(19)
C13 N2 S1 118.3(2)
C45 N3 C29 129.6(2)
C45 N3 C37 107.7(2)
C29 N3 C37 122.7(2)
C42 N4 C41 115.9(2)
C42 N4 S2 120.9(2)
C41 N4 S2 117.8(2)
C2 C1 N1 123.8(3)
C2 C1 C6 119.0(3)
N1 C1 C6 117.2(3)
C3 C2 C1 120.5(3)
C3 C2 H2 119.7
C1 C2 H2 119.7
C4 C3 C2 120.7(3)
C4 C3 H3 119.7
C2 C3 H3 119.7
C5 C4 C3 119.7(3)
C5 C4 H4 120.1
C3 C4 H4 120.1
C4 C5 C6 121.0(3)
C4 C5 H5 119.5
C6 C5 H5 119.5
C5 C6 C1 118.8(3)
C5 C6 C7 121.7(3)
C1 C6 C7 119.4(3)
C8 C7 C6 123.0(3)
C8 C7 H7 118.5
C6 C7 H7 118.5
C7 C8 C9 118.4(3)
C7 C8 C14 120.1(3)
C9 C8 C14 121.5(3)
C10 C9 N1 109.4(2)
C10 C9 C8 131.9(3)
N1 C9 C8 118.4(2)
C9 C10 C16 106.8(2)
C9 C10 C11 128.2(3)
C16 C10 C11 125.0(2)
C12 C11 C10 122.2(3)
C12 C11 C15 120.9(3)
C10 C11 C15 116.9(3)
C11 C12 C13 124.0(3)
C11 C12 H12 118.0
C13 C12 H12 118.0
C12 C13 N2 109.7(3)
C12 C13 H13A 109.7
N2 C13 H13A 109.7
C12 C13 H13B 109.7
N2 C13 H13B 109.7
H13A C13 H13B 108.2
N2 C14 C8 115.8(2)
N2 C14 H14A 108.3
C8 C14 H14A 108.3
N2 C14 H14B 108.3
C8 C14 H14B 108.3
H14A C14 H14B 107.4
C11 C15 H15A 109.5
C11 C15 H15B 109.5
H15A C15 H15B 109.5
C11 C15 H15C 109.5
H15A C15 H15C 109.5
H15B C15 H15C 109.5
C21 C16 C17 118.5(3)
C21 C16 C10 132.7(3)
C17 C16 C10 108.8(2)
C18 C17 C16 121.4(3)
C18 C17 N1 131.5(3)
C16 C17 N1 107.1(2)
C19 C18 C17 118.3(3)
C19 C18 H18 120.9
C17 C18 H18 120.9
C18 C19 C20 121.7(3)
C18 C19 H19 119.2
C20 C19 H19 119.2
C21 C20 C19 120.6(3)
C21 C20 H20 119.7
C19 C20 H20 119.7
C20 C21 C16 119.6(3)
C20 C21 H21 120.2
C16 C21 H21 120.2
C23 C22 C27 119.4(3)
C23 C22 S1 120.5(3)
C27 C22 S1 120.0(2)
C22 C23 C24 119.8(3)
C22 C23 H23 120.1
C24 C23 H23 120.1
C23 C24 C25 121.8(3)
C23 C24 H24 119.1
C25 C24 H24 119.1
C26 C25 C24 116.4(3)
C26 C25 C28 121.3(4)
C24 C25 C28 122.3(4)
C27 C26 C25 122.8(3)
C27 C26 H26 118.6
C25 C26 H26 118.6
C26 C27 C22 119.7(3)
C26 C27 H27 120.2
C22 C27 H27 120.2
C25 C28 H28A 109.5
C25 C28 H28B 109.5
H28A C28 H28B 109.5
C25 C28 H28C 109.5
H28A C28 H28C 109.5
H28B C28 H28C 109.5
C30 C29 C34 118.1(3)
C30 C29 N3 124.3(3)
C34 C29 N3 117.6(2)
C31 C30 C29 120.6(3)
C31 C30 H30 119.7
C29 C30 H30 119.7
C32 C31 C30 121.7(3)
C32 C31 H31 119.1
C30 C31 H31 119.1
C33 C32 C31 118.6(3)
C33 C32 H32 120.7
C31 C32 H32 120.7
C32 C33 C34 122.0(3)
C32 C33 H33 119.0
C34 C33 H33 119.0
C29 C34 C33 119.0(3)
C29 C34 C35 119.3(3)
C33 C34 C35 121.7(3)
C36 C35 C34 123.4(3)
C36 C35 H35 118.3
C34 C35 H35 118.3
C35 C36 C37 119.0(3)
C35 C36 C42 119.8(3)
C37 C36 C42 121.1(3)
C38 C37 N3 109.1(2)
C38 C37 C36 133.0(3)
N3 C37 C36 117.9(2)
C37 C38 C44 106.9(2)
C37 C38 C39 128.9(3)
C44 C38 C39 124.1(3)
C40 C39 C38 123.3(3)
C40 C39 C43 119.3(3)
C38 C39 C43 117.4(3)
C39 C40 C41 125.0(3)
C39 C40 H40 117.5
C41 C40 H40 117.5
N4 C41 C40 109.0(3)
N4 C41 H41A 109.9
C40 C41 H41A 109.9
N4 C41 H41B 109.9
C40 C41 H41B 109.9
H41A C41 H41B 108.3
N4 C42 C36 116.5(2)
N4 C42 H42A 108.2
C36 C42 H42A 108.2
N4 C42 H42B 108.2
C36 C42 H42B 108.2
H42A C42 H42B 107.3
C39 C43 H43A 109.5
C39 C43 H43B 109.5
H43A C43 H43B 109.5
C39 C43 H43C 109.5
H43A C43 H43C 109.5
H43B C43 H43C 109.5
C49 C44 C45 119.1(3)
C49 C44 C38 132.5(3)
C45 C44 C38 108.3(2)
N3 C45 C46 131.6(3)
N3 C45 C44 108.0(2)
C46 C45 C44 120.4(3)
C47 C46 C45 118.2(3)
C47 C46 H46 120.9
C45 C46 H46 120.9
C48 C47 C46 121.8(3)
C48 C47 H47 119.1
C46 C47 H47 119.1
C49 C48 C47 120.9(3)
C49 C48 H48 119.5
C47 C48 H48 119.5
C48 C49 C44 119.4(3)
C48 C49 H49 120.3
C44 C49 H49 120.3
C51 C50 C55 119.8(3)
C51 C50 S2 119.7(3)
C55 C50 S2 120.5(3)
C52 C51 C50 119.4(3)
C52 C51 H51 120.3
C50 C51 H51 120.3
C51 C52 C53 122.3(3)
C51 C52 H52 118.9
C53 C52 H52 118.9
C54 C53 C52 117.3(4)
C54 C53 C56 121.0(3)
C52 C53 C56 121.7(4)
C55 C54 C53 121.6(3)
C55 C54 H54 119.2
C53 C54 H54 119.2
C54 C55 C50 119.6(3)
C54 C55 H55 120.2
C50 C55 H55 120.2
C53 C56 H56A 109.5
C53 C56 H56B 109.5
H56A C56 H56B 109.5
C53 C56 H56C 109.5
H56A C56 H56C 109.5
H56B C56 H56C 109.5

loop_
_geom_bond_atom_site_label_1
_geom_bond_atom_site_label_2
_geom_bond_distance
S1 O1 1.427(2)
S1 O2 1.429(2)
S1 N2 1.633(3)
S1 C22 1.755(3)
S2 O3 1.425(2)
S2 O4 1.429(2)
S2 N4 1.625(3)
S2 C50 1.751(4)
N1 C1 1.399(3)
N1 C17 1.406(3)
N1 C9 1.407(3)
N2 C14 1.468(4)
N2 C13 1.484(4)
N3 C45 1.389(3)
N3 C29 1.410(4)
N3 C37 1.419(3)
N4 C42 1.469(4)
N4 C41 1.472(4)
C1 C2 1.379(4)
C1 C6 1.403(4)
C2 C3 1.376(4)
C2 H2 0.9300
C3 C4 1.373(5)
C3 H3 0.9300
C4 C5 1.356(4)
C4 H4 0.9300
C5 C6 1.403(4)
C5 H5 0.9300
C6 C7 1.431(4)
C7 C8 1.342(4)
C7 H7 0.9300
C8 C9 1.442(4)
C8 C14 1.509(4)
C9 C10 1.382(4)
C10 C16 1.424(4)
C10 C11 1.477(4)
C11 C12 1.328(4)
C11 C15 1.511(4)
C12 C13 1.482(4)
C12 H12 0.9300
C13 H13A 0.9700
C13 H13B 0.9700
C14 H14A 0.9700
C14 H14B 0.9700
C15 H15A 0.9600
C15 H15B 0.9600
C15 H15C 0.9600
C16 C21 1.402(4)
C16 C17 1.404(4)
C17 C18 1.392(4)
C18 C19 1.355(4)
C18 H18 0.9300
C19 C20 1.392(5)
C19 H19 0.9300
C20 C21 1.365(4)
C20 H20 0.9300
C21 H21 0.9300
C22 C23 1.366(4)
C22 C27 1.373(4)
C23 C24 1.376(5)
C23 H23 0.9300
C24 C25 1.379(5)
C24 H24 0.9300
C25 C26 1.374(5)
C25 C28 1.495(5)
C26 C27 1.359(5)
C26 H26 0.9300
C27 H27 0.9300
C28 H28A 0.9600
C28 H28B 0.9600
C28 H28C 0.9600
C29 C30 1.388(4)
C29 C34 1.392(4)
C30 C31 1.367(5)
C30 H30 0.9300
C31 C32 1.357(5)
C31 H31 0.9300
C32 C33 1.352(5)
C32 H32 0.9300
C33 C34 1.396(4)
C33 H33 0.9300
C34 C35 1.436(4)
C35 C36 1.335(4)
C35 H35 0.9300
C36 C37 1.435(4)
C36 C42 1.510(4)
C37 C38 1.381(4)
C38 C44 1.423(4)
C38 C39 1.470(4)
C39 C40 1.327(4)
C39 C43 1.506(4)
C40 C41 1.474(4)
C40 H40 0.9300
C41 H41A 0.9700
C41 H41B 0.9700
C42 H42A 0.9700
C42 H42B 0.9700
C43 H43A 0.9600
C43 H43B 0.9600
C43 H43C 0.9600
C44 C49 1.399(4)
C44 C45 1.407(4)
C45 C46 1.396(4)
C46 C47 1.371(4)
C46 H46 0.9300
C47 C48 1.371(5)
C47 H47 0.9300
C48 C49 1.362(4)
C48 H48 0.9300
C49 H49 0.9300
C50 C51 1.373(4)
C50 C55 1.380(5)
C51 C52 1.365(5)
C51 H51 0.9300
C52 C53 1.378(5)
C52 H52 0.9300
C53 C54 1.378(5)
C53 C56 1.508(5)
C54 C55 1.372(5)
C54 H54 0.9300
C55 H55 0.9300
C56 H56A 0.9600
C56 H56B 0.9600
C56 H56C 0.9600

loop_
_geom_hbond_atom_site_label_D
_geom_hbond_atom_site_label_H
_geom_hbond_atom_site_label_A
_geom_hbond_distance_DH
_geom_hbond_distance_HA
_geom_hbond_distance_DA
_geom_hbond_angle_DHA
_geom_hbond_site_symmetry_A
C42 H42B O3 0.97 2.38 2.887(4) 111.8 .
C46 H46 O2 0.93 2.54 3.195(4) 127.7 2_766
C55 H55 O4 0.93 2.61 3.413(4) 144.3 2_666

loop_
_geom_torsion_atom_site_label_1
_geom_torsion_atom_site_label_2
_geom_torsion_atom_site_label_3
_geom_torsion_atom_site_label_4
_geom_torsion
O1 S1 N2 C14 48.3(2)
O2 S1 N2 C14 177.1(2)
C22 S1 N2 C14 -66.7(2)
O1 S1 N2 C13 -164.5(2)
O2 S1 N2 C13 -35.7(3)
C22 S1 N2 C13 80.5(2)
O3 S2 N4 C42 -31.7(3)
O4 S2 N4 C42 -160.8(2)
C50 S2 N4 C42 84.6(2)
O3 S2 N4 C41 175.5(2)
O4 S2 N4 C41 46.4(3)
C50 S2 N4 C41 -68.2(2)
C17 N1 C1 C2 -15.3(4)
C9 N1 C1 C2 169.0(3)
C17 N1 C1 C6 165.1(3)
C9 N1 C1 C6 -10.6(4)
N1 C1 C2 C3 175.5(3)
C6 C1 C2 C3 -4.9(5)
C1 C2 C3 C4 0.3(5)
C2 C3 C4 C5 3.9(5)
C3 C4 C5 C6 -3.3(5)
C4 C5 C6 C1 -1.2(4)
C4 C5 C6 C7 174.3(3)
C2 C1 C6 C5 5.3(4)
N1 C1 C6 C5 -175.0(2)
C2 C1 C6 C7 -170.4(3)
N1 C1 C6 C7 9.3(4)
C5 C6 C7 C8 -176.6(3)
C1 C6 C7 C8 -1.1(4)
C6 C7 C8 C9 -6.2(4)
C6 C7 C8 C14 174.3(3)
C1 N1 C9 C10 177.5(2)
C17 N1 C9 C10 1.0(3)
C1 N1 C9 C8 3.6(4)
C17 N1 C9 C8 -172.9(2)
C7 C8 C9 C10 -167.3(3)
C14 C8 C9 C10 12.1(5)
C7 C8 C9 N1 5.0(4)
C14 C8 C9 N1 -175.6(2)
N1 C9 C10 C16 -1.3(3)
C8 C9 C10 C16 171.5(3)
N1 C9 C10 C11 179.1(3)
C8 C9 C10 C11 -8.0(5)
C9 C10 C11 C12 -47.6(5)
C16 C10 C11 C12 132.9(3)
C9 C10 C11 C15 132.3(3)
C16 C10 C11 C15 -47.2(4)
C10 C11 C12 C13 0.2(5)
C15 C11 C12 C13 -179.6(3)
C11 C12 C13 N2 91.8(4)
C14 N2 C13 C12 -49.2(3)
S1 N2 C13 C12 163.0(2)
C13 N2 C14 C8 -58.9(3)
S1 N2 C14 C8 89.1(3)
C7 C8 C14 N2 -111.8(3)
C9 C8 C14 N2 68.7(4)
C9 C10 C16 C21 -179.8(3)
C11 C10 C16 C21 -0.2(5)
C9 C10 C16 C17 1.1(3)
C11 C10 C16 C17 -179.3(3)
C21 C16 C17 C18 1.0(4)
C10 C16 C17 C18 -179.8(3)
C21 C16 C17 N1 -179.7(2)
C10 C16 C17 N1 -0.5(3)
C1 N1 C17 C18 2.7(5)
C9 N1 C17 C18 178.9(3)
C1 N1 C17 C16 -176.5(2)
C9 N1 C17 C16 -0.3(3)
C16 C17 C18 C19 0.0(4)
N1 C17 C18 C19 -179.1(3)
C17 C18 C19 C20 -0.8(5)
C18 C19 C20 C21 0.5(5)
C19 C20 C21 C16 0.5(5)
C17 C16 C21 C20 -1.2(4)
C10 C16 C21 C20 179.8(3)
O1 S1 C22 C23 0.2(3)
O2 S1 C22 C23 -130.3(3)
N2 S1 C22 C23 115.0(3)
O1 S1 C22 C27 -176.1(3)
O2 S1 C22 C27 53.5(3)
N2 S1 C22 C27 -61.2(3)
C27 C22 C23 C24 1.1(5)
S1 C22 C23 C24 -175.1(3)
C22 C23 C24 C25 2.5(6)
C23 C24 C25 C26 -4.0(6)
C23 C24 C25 C28 174.6(4)
C24 C25 C26 C27 2.0(5)
C28 C25 C26 C27 -176.6(3)
C25 C26 C27 C22 1.5(5)
C23 C22 C27 C26 -3.1(5)
S1 C22 C27 C26 173.2(3)
C45 N3 C29 C30 0.3(5)
C37 N3 C29 C30 -177.1(3)
C45 N3 C29 C34 178.9(3)
C37 N3 C29 C34 1.5(4)
C34 C29 C30 C31 0.0(5)
N3 C29 C30 C31 178.6(3)
C29 C30 C31 C32 -0.1(6)
C30 C31 C32 C33 0.0(6)
C31 C32 C33 C34 0.1(6)
C30 C29 C34 C33 0.1(5)
N3 C29 C34 C33 -178.6(3)
C30 C29 C34 C35 -179.7(3)
N3 C29 C34 C35 1.6(4)
C32 C33 C34 C29 -0.1(5)
C32 C33 C34 C35 179.7(3)
C29 C34 C35 C36 -3.1(5)
C33 C34 C35 C36 177.1(3)
C34 C35 C36 C37 1.2(5)
C34 C35 C36 C42 177.3(3)
C45 N3 C37 C38 0.5(3)
C29 N3 C37 C38 178.4(2)
C45 N3 C37 C36 178.8(2)
C29 N3 C37 C36 -3.3(4)
C35 C36 C37 C38 179.7(3)
C42 C36 C37 C38 3.7(5)
C35 C36 C37 N3 1.9(4)
C42 C36 C37 N3 -174.2(2)
N3 C37 C38 C44 -0.6(3)
C36 C37 C38 C44 -178.6(3)
N3 C37 C38 C39 178.7(3)
C36 C37 C38 C39 0.7(5)
C37 C38 C39 C40 46.4(5)
C44 C38 C39 C40 -134.4(3)
C37 C38 C39 C43 -134.1(3)
C44 C38 C39 C43 45.0(4)
C38 C39 C40 C41 -2.0(5)
C43 C39 C40 C41 178.6(3)
C42 N4 C41 C40 57.0(3)
S2 N4 C41 C40 -148.9(2)
C39 C40 C41 N4 -90.9(4)
C41 N4 C42 C36 51.6(4)
S2 N4 C42 C36 -101.6(3)
C35 C36 C42 N4 107.8(3)
C37 C36 C42 N4 -76.2(4)
C37 C38 C44 C49 -177.4(3)
C39 C38 C44 C49 3.3(5)
C37 C38 C44 C45 0.5(3)
C39 C38 C44 C45 -178.8(3)
C29 N3 C45 C46 0.3(5)
C37 N3 C45 C46 178.0(3)
C29 N3 C45 C44 -177.8(3)
C37 N3 C45 C44 -0.1(3)
C49 C44 C45 N3 178.0(3)
C38 C44 C45 N3 -0.2(3)
C49 C44 C45 C46 -0.4(4)
C38 C44 C45 C46 -178.6(3)
N3 C45 C46 C47 -178.2(3)
C44 C45 C46 C47 -0.2(4)
C45 C46 C47 C48 0.1(5)
C46 C47 C48 C49 0.7(5)
C47 C48 C49 C44 -1.3(5)
C45 C44 C49 C48 1.2(4)
C38 C44 C49 C48 178.9(3)
O3 S2 C50 C51 22.5(3)
O4 S2 C50 C51 153.2(3)
N4 S2 C50 C51 -93.1(3)
O3 S2 C50 C55 -158.4(3)
O4 S2 C50 C55 -27.7(3)
N4 S2 C50 C55 86.1(3)
C55 C50 C51 C52 -1.5(5)
S2 C50 C51 C52 177.7(3)
C50 C51 C52 C53 -0.2(6)
C51 C52 C53 C54 1.7(6)
C51 C52 C53 C56 -178.8(4)
C52 C53 C54 C55 -1.5(6)
C56 C53 C54 C55 179.0(4)
C53 C54 C55 C50 -0.2(6)
C51 C50 C55 C54 1.7(5)
S2 C50 C55 C54 -177.5(3)
